data_4060391
loop_
_publ_author_name
'Wu, Fan'
'Jordan, Richard F.'

_publ_section_title
;
 Sigma-Bond Metathesis Reactions of Zirconocene Alkyl Cations with Phenylsilane
;
_journal_coden_ASTM ORGND7
_journal_issue 11
_journal_name_full Organometallics
_journal_page_first 2688
_journal_page_last 2697
_journal_paper_doi 10.1021/om049099z
_journal_volume 24
_journal_year 2005
_chemical_formula_sum 'C34 H10 B Cl F20 Zr'
_chemical_formula_weight 935.90
_space_group_IT_number 2
_symmetry_cell_setting triclinic
_symmetry_space_group_name_Hall '-P 1'
_symmetry_space_group_name_H-M 'P -1'
_cell_angle_alpha 64.500(4)
_cell_angle_beta 87.263(4)
_cell_angle_gamma 84.660(4)
_cell_formula_units_Z 2
_cell_length_a 10.006(2)
_cell_length_b 12.497(3)
_cell_length_c 13.971(3)
_cell_measurement_temperature 100(2)
_cell_volume 1569.9(6)
_diffrn_ambient_temperature 100(2)
_exptl_crystal_density_diffrn 1.980
_cod_depositor_comments
;
The following automatic conversions were performed:
'_symmetry_cell_setting' value 'Triclinic' changed to 'triclinic'
according to '/home/saulius/struct/CIF-dictionaries/cif_core.dic'
dictionary named 'cif_core.dic' version 2.4.1 from 2010-06-29.

Automatic conversion script
Id: cif_fix_enum 1527 2010-12-29 10:47:43Z saulius 

 Updated bibliographic information.

 Antanas Vaitkus,
 2019-10-02
;
_cod_database_code 4060391

loop_
_symmetry_equiv_pos_as_xyz
'x, y, z'
'-x, -y, -z'

loop_
_atom_site_label
_atom_site_type_symbol
_atom_site_fract_x
_atom_site_fract_y
_atom_site_fract_z
_atom_site_U_iso_or_equiv
_atom_site_adp_type
_atom_site_occupancy
_atom_site_symmetry_multiplicity
_atom_site_calc_flag
_atom_site_refinement_flags
_atom_site_disorder_assembly
_atom_site_disorder_group
B1 B 0.6793(3) 0.3426(2) 0.25767(19) 0.0194(5) Uani 1 1 d . . .
C1 C 0.6824(2) 1.0565(2) 0.00820(19) 0.0258(5) Uani 1 1 d . . .
H1 H 0.6869 1.1433 -0.0384 0.031 Uiso 1 1 calc R . .
C2 C 0.6951(2) 0.9651(2) -0.0256(2) 0.0278(5) Uani 1 1 d . . .
H2 H 0.7107 0.9757 -0.1003 0.033 Uiso 1 1 calc R . .
C3 C 0.6662(2) 0.8578(2) 0.0620(2) 0.0324(6) Uani 1 1 d . . .
H3 H 0.6559 0.7805 0.0591 0.039 Uiso 1 1 calc R . .
C4 C 0.6321(2) 0.8837(2) 0.1489(2) 0.0347(6) Uani 1 1 d . . .
H4 H 0.5936 0.8280 0.2179 0.042 Uiso 1 1 calc R . .
C5 C 0.6461(2) 1.0058(2) 0.1173(2) 0.0278(5) Uani 1 1 d . . .
H5 H 0.6178 1.0512 0.1599 0.033 Uiso 1 1 calc R . .
C6 C 1.0702(3) 0.8236(2) 0.2284(2) 0.0328(6) Uani 1 1 d . . .
H6 H 1.1665 0.8338 0.2063 0.039 Uiso 1 1 calc R . .
C7 C 0.9972(3) 0.7296(2) 0.2357(2) 0.0314(5) Uani 1 1 d . . .
H7 H 1.0329 0.6619 0.2192 0.038 Uiso 1 1 calc R . .
C8 C 0.8722(3) 0.7386(2) 0.2824(2) 0.0330(6) Uani 1 1 d . . .
H8 H 0.8047 0.6779 0.3059 0.040 Uiso 1 1 calc R . .
C9 C 0.8666(3) 0.8388(2) 0.3046(2) 0.0355(6) Uani 1 1 d . . .
H9 H 0.7950 0.8605 0.3470 0.043 Uiso 1 1 calc R . .
C10 C 0.9901(3) 0.8902(2) 0.2729(2) 0.0345(6) Uani 1 1 d . . .
H10 H 1.0201 0.9558 0.2876 0.041 Uiso 1 1 calc R . .
C11 C 0.7310(2) 0.40964(17) 0.13301(17) 0.0184(4) Uani 1 1 d . . .
C12 C 0.7953(2) 0.51402(18) 0.09917(18) 0.0209(4) Uani 1 1 d . . .
C13 C 0.8503(2) 0.57282(19) 0.00004(19) 0.0227(4) Uani 1 1 d . . .
C14 C 0.8451(2) 0.5279(2) -0.07330(18) 0.0240(5) Uani 1 1 d . . .
C15 C 0.7860(2) 0.4234(2) -0.04437(18) 0.0223(4) Uani 1 1 d . . .
C16 C 0.7318(2) 0.36703(18) 0.05633(18) 0.0200(4) Uani 1 1 d . . .
C17 C 0.5888(2) 0.23040(18) 0.27765(17) 0.0201(4) Uani 1 1 d . . .
C18 C 0.4760(2) 0.25128(18) 0.21617(18) 0.0210(4) Uani 1 1 d . . .
C19 C 0.3930(2) 0.16566(19) 0.22408(18) 0.0222(4) Uani 1 1 d . . .
C20 C 0.4201(2) 0.05007(19) 0.29872(19) 0.0231(5) Uani 1 1 d . . .
C21 C 0.5281(2) 0.02452(18) 0.36366(18) 0.0222(4) Uani 1 1 d . . .
C22 C 0.6081(2) 0.11352(19) 0.35435(18) 0.0213(4) Uani 1 1 d . . .
C23 C 0.8233(2) 0.30297(18) 0.32166(17) 0.0203(4) Uani 1 1 d . . .
C24 C 0.9118(2) 0.21437(19) 0.31367(17) 0.0221(4) Uani 1 1 d . . .
C25 C 1.0367(2) 0.1800(2) 0.35850(18) 0.0255(5) Uani 1 1 d . . .
C26 C 1.0835(2) 0.2398(2) 0.41190(19) 0.0278(5) Uani 1 1 d . . .
C27 C 1.0027(3) 0.3305(2) 0.42014(18) 0.0277(5) Uani 1 1 d . . .
C28 C 0.8759(2) 0.35977(19) 0.37621(18) 0.0229(4) Uani 1 1 d . . .
C29 C 0.5746(2) 0.42781(19) 0.29559(18) 0.0210(4) Uani 1 1 d . . .
C30 C 0.5125(2) 0.53913(19) 0.23399(18) 0.0212(4) Uani 1 1 d . . .
C31 C 0.4183(2) 0.5990(2) 0.27335(19) 0.0242(5) Uani 1 1 d . . .
C32 C 0.3729(2) 0.5453(2) 0.3756(2) 0.0282(5) Uani 1 1 d . . .
C33 C 0.4283(2) 0.4329(2) 0.44030(19) 0.0268(5) Uani 1 1 d . . .
C34 C 0.5291(2) 0.37997(19) 0.40042(19) 0.0234(5) Uani 1 1 d . . .
Cl1 Cl 0.98208(5) 1.11426(4) 0.03505(4) 0.02198(12) Uani 1 1 d . . .
F1 F 0.80795(13) 0.56395(11) 0.16703(11) 0.0244(3) Uani 1 1 d . . .
F2 F 0.91136(14) 0.67325(11) -0.02458(12) 0.0299(3) Uani 1 1 d . . .
F3 F 0.89738(15) 0.58269(13) -0.17090(11) 0.0335(3) Uani 1 1 d . . .
F4 F 0.78321(14) 0.37501(13) -0.11364(11) 0.0296(3) Uani 1 1 d . . .
F5 F 0.67978(13) 0.26313(11) 0.07587(11) 0.0247(3) Uani 1 1 d . . .
F6 F 0.44423(13) 0.36215(11) 0.14001(11) 0.0248(3) Uani 1 1 d . . .
F7 F 0.28830(14) 0.19277(12) 0.15860(12) 0.0289(3) Uani 1 1 d . . .
F8 F 0.34414(14) -0.03598(11) 0.30473(12) 0.0298(3) Uani 1 1 d . . .
F9 F 0.55812(14) -0.08727(11) 0.43632(12) 0.0302(3) Uani 1 1 d . . .
F10 F 0.70792(13) 0.07877(11) 0.42543(11) 0.0266(3) Uani 1 1 d . . .
F11 F 0.87573(13) 0.15703(11) 0.25656(11) 0.0251(3) Uani 1 1 d . . .
F12 F 1.11461(14) 0.09165(12) 0.34872(12) 0.0330(3) Uani 1 1 d . . .
F13 F 1.20793(15) 0.21138(15) 0.45215(13) 0.0393(4) Uani 1 1 d . . .
F14 F 1.04862(16) 0.39197(14) 0.46873(12) 0.0379(4) Uani 1 1 d . . .
F15 F 0.80527(14) 0.45180(12) 0.38619(11) 0.0271(3) Uani 1 1 d . . .
F16 F 0.53992(13) 0.59725(11) 0.12901(10) 0.0246(3) Uani 1 1 d . . .
F17 F 0.37045(14) 0.71127(12) 0.21069(12) 0.0305(3) Uani 1 1 d . . .
F18 F 0.27862(15) 0.60172(14) 0.41170(13) 0.0384(4) Uani 1 1 d . . .
F19 F 0.38654(15) 0.37714(14) 0.54157(11) 0.0345(3) Uani 1 1 d . . .
F20 F 0.58577(14) 0.27388(11) 0.46924(11) 0.0278(3) Uani 1 1 d . . .
Zr1 Zr 0.87322(2) 0.915637(17) 0.110799(17) 0.01998(7) Uani 1 1 d . . .

loop_
_atom_site_aniso_label
_atom_site_aniso_U_11
_atom_site_aniso_U_22
_atom_site_aniso_U_33
_atom_site_aniso_U_23
_atom_site_aniso_U_13
_atom_site_aniso_U_12
B1 0.0229(12) 0.0161(10) 0.0187(11) -0.0069(9) 0.0009(9) -0.0021(9)
C1 0.0222(11) 0.0224(10) 0.0312(13) -0.0104(9) -0.0016(9) 0.0010(8)
C2 0.0207(11) 0.0304(12) 0.0353(13) -0.0170(10) -0.0043(9) 0.0005(9)
C3 0.0207(12) 0.0253(11) 0.0543(17) -0.0193(12) -0.0041(11) -0.0036(9)
C4 0.0197(12) 0.0309(12) 0.0429(15) -0.0057(11) 0.0045(10) -0.0049(9)
C5 0.0198(11) 0.0316(12) 0.0323(13) -0.0148(10) 0.0035(9) 0.0009(9)
C6 0.0263(12) 0.0326(12) 0.0306(13) -0.0062(11) -0.0043(10) 0.0045(10)
C7 0.0387(14) 0.0220(11) 0.0289(13) -0.0084(10) 0.0001(10) 0.0065(10)
C8 0.0356(14) 0.0274(12) 0.0279(13) -0.0042(10) 0.0021(10) -0.0031(10)
C9 0.0434(15) 0.0379(14) 0.0216(12) -0.0119(11) 0.0018(11) 0.0095(11)
C10 0.0468(16) 0.0288(12) 0.0297(13) -0.0140(11) -0.0133(11) 0.0024(11)
C11 0.0175(10) 0.0159(9) 0.0214(11) -0.0079(8) -0.0001(8) -0.0001(7)
C12 0.0191(10) 0.0195(10) 0.0249(11) -0.0105(9) -0.0020(8) 0.0002(8)
C13 0.0186(10) 0.0188(10) 0.0271(12) -0.0057(9) -0.0016(9) -0.0040(8)
C14 0.0181(11) 0.0278(11) 0.0202(11) -0.0047(9) 0.0018(8) -0.0029(8)
C15 0.0200(11) 0.0266(11) 0.0207(11) -0.0109(9) 0.0008(8) -0.0004(8)
C16 0.0204(10) 0.0174(9) 0.0227(11) -0.0090(8) 0.0014(8) -0.0024(8)
C17 0.0206(10) 0.0191(10) 0.0218(11) -0.0101(8) 0.0038(8) -0.0030(8)
C18 0.0229(11) 0.0167(9) 0.0224(11) -0.0079(8) 0.0024(8) -0.0010(8)
C19 0.0182(10) 0.0246(10) 0.0263(11) -0.0134(9) 0.0005(8) -0.0021(8)
C20 0.0203(11) 0.0208(10) 0.0321(12) -0.0147(9) 0.0069(9) -0.0069(8)
C21 0.0235(11) 0.0160(9) 0.0239(11) -0.0057(8) 0.0053(9) -0.0032(8)
C22 0.0209(11) 0.0213(10) 0.0209(11) -0.0079(9) 0.0021(8) -0.0040(8)
C23 0.0218(11) 0.0190(9) 0.0181(10) -0.0058(8) 0.0030(8) -0.0049(8)
C24 0.0241(11) 0.0206(10) 0.0202(11) -0.0069(8) 0.0026(8) -0.0053(8)
C25 0.0246(11) 0.0234(11) 0.0237(12) -0.0061(9) 0.0027(9) -0.0002(9)
C26 0.0234(12) 0.0317(12) 0.0238(12) -0.0072(10) -0.0034(9) -0.0026(9)
C27 0.0322(13) 0.0313(12) 0.0201(11) -0.0103(10) -0.0031(9) -0.0074(10)
C28 0.0260(11) 0.0214(10) 0.0194(11) -0.0070(9) 0.0018(9) -0.0023(8)
C29 0.0217(11) 0.0209(10) 0.0234(11) -0.0119(9) 0.0015(8) -0.0048(8)
C30 0.0224(11) 0.0207(10) 0.0228(11) -0.0112(9) 0.0015(8) -0.0040(8)
C31 0.0238(11) 0.0237(10) 0.0288(12) -0.0151(9) -0.0037(9) 0.0019(8)
C32 0.0242(12) 0.0363(13) 0.0324(13) -0.0233(11) 0.0003(10) 0.0008(9)
C33 0.0279(12) 0.0331(12) 0.0244(12) -0.0160(10) 0.0059(9) -0.0101(9)
C34 0.0257(11) 0.0203(10) 0.0250(11) -0.0099(9) 0.0025(9) -0.0061(8)
Cl1 0.0235(3) 0.0187(2) 0.0278(3) -0.0137(2) 0.0063(2) -0.00536(18)
F1 0.0288(7) 0.0199(6) 0.0274(7) -0.0123(5) -0.0028(5) -0.0040(5)
F2 0.0278(7) 0.0211(6) 0.0349(8) -0.0048(6) -0.0021(6) -0.0100(5)
F3 0.0316(8) 0.0404(8) 0.0202(7) -0.0041(6) 0.0059(6) -0.0112(6)
F4 0.0315(8) 0.0398(8) 0.0235(7) -0.0192(6) 0.0023(6) -0.0034(6)
F5 0.0311(7) 0.0202(6) 0.0279(7) -0.0146(5) 0.0059(6) -0.0077(5)
F6 0.0242(7) 0.0175(6) 0.0282(7) -0.0054(5) -0.0034(5) -0.0005(5)
F7 0.0248(7) 0.0277(7) 0.0351(8) -0.0136(6) -0.0053(6) -0.0036(5)
F8 0.0283(7) 0.0223(6) 0.0414(8) -0.0148(6) 0.0022(6) -0.0095(5)
F9 0.0314(8) 0.0173(6) 0.0335(8) -0.0025(6) 0.0010(6) -0.0053(5)
F10 0.0264(7) 0.0231(6) 0.0237(7) -0.0033(5) -0.0035(5) -0.0038(5)
F11 0.0260(7) 0.0230(6) 0.0296(7) -0.0148(6) -0.0008(5) -0.0004(5)
F12 0.0267(7) 0.0319(7) 0.0382(8) -0.0144(6) -0.0016(6) 0.0055(6)
F13 0.0283(8) 0.0502(9) 0.0381(9) -0.0179(7) -0.0129(7) 0.0034(7)
F14 0.0403(9) 0.0435(9) 0.0376(9) -0.0233(7) -0.0125(7) -0.0036(7)
F15 0.0316(7) 0.0265(7) 0.0280(7) -0.0161(6) -0.0020(6) -0.0014(5)
F16 0.0283(7) 0.0209(6) 0.0220(7) -0.0073(5) 0.0015(5) 0.0005(5)
F17 0.0320(8) 0.0266(7) 0.0354(8) -0.0171(6) -0.0049(6) 0.0079(6)
F18 0.0343(8) 0.0493(9) 0.0395(9) -0.0292(8) 0.0051(7) 0.0072(7)
F19 0.0377(8) 0.0435(8) 0.0247(7) -0.0169(7) 0.0111(6) -0.0095(7)
F20 0.0376(8) 0.0213(6) 0.0214(7) -0.0062(5) 0.0040(6) -0.0052(5)
Zr1 0.01903(12) 0.01769(11) 0.02385(13) -0.00979(9) 0.00345(8) -0.00180(8)

loop_
_geom_bond_atom_site_label_1
_geom_bond_atom_site_label_2
_geom_bond_distance
_geom_bond_site_symmetry_2
_geom_bond_publ_flag
B1 C23 1.652(3) . ?
B1 C29 1.655(3) . ?
B1 C17 1.655(3) . ?
B1 C11 1.655(3) . ?
C1 C2 1.405(3) . ?
C1 C5 1.420(3) . ?
C1 Zr1 2.502(2) . ?
C2 C3 1.416(4) . ?
C2 Zr1 2.509(2) . ?
C3 C4 1.404(4) . ?
C3 Zr1 2.473(2) . ?
C4 C5 1.413(3) . ?
C4 Zr1 2.477(2) . ?
C5 Zr1 2.457(2) . ?
C6 C7 1.404(4) . ?
C6 C10 1.413(4) . ?
C6 Zr1 2.483(3) . ?
C7 C8 1.401(4) . ?
C7 Zr1 2.484(2) . ?
C8 C9 1.409(4) . ?
C8 Zr1 2.466(2) . ?
C9 C10 1.409(4) . ?
C9 Zr1 2.452(3) . ?
C10 Zr1 2.482(3) . ?
C11 C16 1.386(3) . ?
C11 C12 1.391(3) . ?
C12 F1 1.356(3) . ?
C12 C13 1.374(3) . ?
C13 F2 1.348(2) . ?
C13 C14 1.368(3) . ?
C14 F3 1.340(3) . ?
C14 C15 1.374(3) . ?
C15 F4 1.346(3) . ?
C15 C16 1.384(3) . ?
C16 F5 1.356(2) . ?
C17 C18 1.388(3) . ?
C17 C22 1.392(3) . ?
C18 F6 1.354(2) . ?
C18 C19 1.379(3) . ?
C19 F7 1.345(3) . ?
C19 C20 1.380(3) . ?
C20 F8 1.345(2) . ?
C20 C21 1.369(3) . ?
C21 F9 1.342(2) . ?
C21 C22 1.388(3) . ?
C22 F10 1.347(3) . ?
C23 C28 1.391(3) . ?
C23 C24 1.392(3) . ?
C24 F11 1.360(3) . ?
C24 C25 1.371(3) . ?
C25 F12 1.344(3) . ?
C25 C26 1.384(4) . ?
C26 F13 1.343(3) . ?
C26 C27 1.373(3) . ?
C27 F14 1.344(3) . ?
C27 C28 1.383(3) . ?
C28 F15 1.349(2) . ?
C29 C30 1.386(3) . ?
C29 C34 1.394(3) . ?
C30 F16 1.355(3) . ?
C30 C31 1.387(3) . ?
C31 F17 1.350(3) . ?
C31 C32 1.366(3) . ?
C32 F18 1.333(3) . ?
C32 C33 1.382(3) . ?
C33 F19 1.346(3) . ?
C33 C34 1.380(3) . ?
C34 F20 1.348(3) . ?
Cl1 Zr1 2.5689(7) . ?
Cl1 Zr1 2.5808(7) 2_775 ?
Zr1 Cl1 2.5808(7) 2_775 ?
